data_4302603
loop_
_publ_author_name
'Chi-Shen Lee'
'Ming-Fang Wang'
'Wen-Hen Huang'

_publ_contact_author_address
;Department of Applied Chemistry
National Chiao Tung University
1001 University Rd, Hsinchu, 30010, Taiwan
;
_publ_contact_author_email chishen@mail.nctu.edu.tw
_publ_contact_author_fax 1-886-3-5723764
_publ_contact_author_name 'Chi-Shen Lee'
_publ_contact_author_phone 1-886-3-5131332
_publ_section_title
;
Synthesis and Phase Width of Quaternary Selenides Pb4InxM6-xSe13 (M =
Bi,x= 2.1-2.8; Sb,x= 2)
;
_journal_name_full 'Inorganic Chemistry'
_journal_page_first 6402
_journal_page_last 6408
_journal_paper_doi 10.1021/ic8023875
_journal_volume 48
_journal_year 2009
_chemical_formula_moiety Pb4In2.8Bi3.2Se13
_chemical_formula_sum 'Bi3.2 In2.8 Pb4 Se13'
_chemical_formula_weight 2845.51
_chemical_name_systematic 'bismuth indium lead selenide (3.2/2.8/4/13)'
_space_group_IT_number 55
_symmetry_cell_setting orthorhombic
_symmetry_Int_Tables_number 55
_symmetry_space_group_name_Hall '-P 2 2ab'
_symmetry_space_group_name_H-M 'P b a m'
_atom_sites_solution_primary direct
_atom_sites_solution_secondary difmap
_audit_creation_method SHELXL-97
_cell_angle_alpha 90.00
_cell_angle_beta 90.00
_cell_angle_gamma 90.00
_cell_formula_units_Z 4
_cell_length_a 22.065(4)
_cell_length_b 27.420(6)
_cell_length_c 4.1272(8)
_cell_measurement_reflns_used 28899
_cell_measurement_temperature 298(2)
_cell_measurement_theta_max 28.35
_cell_measurement_theta_min 1.18
_cell_volume 2497.0(9)
_computing_cell_refinement 'Bruker Smart Apex'
_computing_data_collection 'Bruker Smart Apex'
_computing_data_reduction 'Bruker Smart Apex'
_computing_molecular_graphics 'Bruker Shelxtl'
_computing_publication_material 'Bruker Shelxtl'
_computing_structure_refinement 'SHELXL-97 (Sheldrick, 1997)'
_computing_structure_solution 'SHELXS-97 (Sheldrick, 1990)'
_diffrn_ambient_temperature 298(2)
_diffrn_measured_fraction_theta_full 0.998
_diffrn_measured_fraction_theta_max 0.998
_diffrn_measurement_device_type 'CCD area detector'
_diffrn_measurement_method 'phi and omega scan'
_diffrn_radiation_monochromator graphite
_diffrn_radiation_probe x-ray
_diffrn_radiation_source 'fine-focus sealed tube'
_diffrn_radiation_type MoK\a
_diffrn_radiation_wavelength 0.71073
_diffrn_reflns_av_R_equivalents 0.0511
_diffrn_reflns_av_sigmaI/netI 0.0328
_diffrn_reflns_limit_h_max 26
_diffrn_reflns_limit_h_min -29
_diffrn_reflns_limit_k_max 36
_diffrn_reflns_limit_k_min -34
_diffrn_reflns_limit_l_max 5
_diffrn_reflns_limit_l_min -5
_diffrn_reflns_number 28899
_diffrn_reflns_theta_full 28.35
_diffrn_reflns_theta_max 28.35
_diffrn_reflns_theta_min 1.18
_diffrn_source_type 'Bruker Apex CCD'
_exptl_absorpt_coefficient_mu 70.796
_exptl_absorpt_correction_T_max 1
_exptl_absorpt_correction_T_min 0.211724
_exptl_absorpt_correction_type empirical
_exptl_absorpt_process_details
;
 The absorption correction was based on 7171 symmetry-equivalent reflections
 using the SADABS program. Sheldric, G. M. (1996). SADABS. Bruker Area Detector 
 Absorption Correction Software. University of Gottingen, Germany. 
;
_exptl_crystal_colour black
_exptl_crystal_density_diffrn 7.569
_exptl_crystal_density_method 'not measured'
_exptl_crystal_description rod
_exptl_crystal_F_000 4691.9
_exptl_crystal_size_max 0.3
_exptl_crystal_size_mid 0.025
_exptl_crystal_size_min 0.018
_refine_diff_density_max 6.213
_refine_diff_density_min -4.378
_refine_diff_density_rms 0.546
_refine_ls_extinction_method none
_refine_ls_goodness_of_fit_ref 1.141
_refine_ls_matrix_type full
_refine_ls_number_parameters 147
_refine_ls_number_reflns 3555
_refine_ls_number_restraints 0
_refine_ls_restrained_S_all 1.141
_refine_ls_R_factor_all 0.0447
_refine_ls_R_factor_gt 0.0365
_refine_ls_shift/su_max 0.001
_refine_ls_shift/su_mean 0.000
_refine_ls_structure_factor_coef Fsqd
_refine_ls_weighting_details 'calc w=1/[\s^2^(Fo^2^)+(0.0504P)^2^+5.0000P] where P=(Fo^2^+2Fc^2^)/3'
_refine_ls_weighting_scheme calc
_refine_ls_wR_factor_gt 0.0877
_refine_ls_wR_factor_ref 0.0918
_reflns_number_gt 3048
_reflns_number_total 3555
_reflns_threshold_expression >2sigma(I)
_cod_data_source_file ic8023875_si_002_3.cif
_cod_data_source_block Pb4In2.8Bi3.2Se13
_cod_depositor_comments
;
The following automatic conversions were performed:
'_geom_bond_publ_flag' value 'Yes' changed to 'yes' according to
'/home/saulius/struct/CIF-dictionaries/cif_core.dic' dictionary named
'cif_core.dic' version 2.4.1 from 2010-06-29 (62
times).

'_geom_bond_publ_flag' value 'No' changed to 'no' according to
'/home/saulius/struct/CIF-dictionaries/cif_core.dic' dictionary named
'cif_core.dic' version 2.4.1 from 2010-06-29 (48
times).

'_geom_angle_publ_flag' value 'No' changed to 'no' according to
'/home/saulius/struct/CIF-dictionaries/cif_core.dic' dictionary named
'cif_core.dic' version 2.4.1 from 2010-06-29.

Automatic conversion script
Id: cif_fix_enum 1527 2010-12-29 10:47:43Z saulius 
;
_cod_original_cell_volume 2497.1(9)
_cod_database_code 4302603

loop_
_symmetry_equiv_pos_as_xyz
'x, y, z'
'-x, -y, z'
'-x+1/2, y+1/2, -z'
'x+1/2, -y+1/2, -z'
'-x, -y, -z'
'x, y, -z'
'x-1/2, -y-1/2, z'
'-x-1/2, y-1/2, z'

loop_
_atom_site_label
_atom_site_type_symbol
_atom_site_fract_x
_atom_site_fract_y
_atom_site_fract_z
_atom_site_U_iso_or_equiv
_atom_site_adp_type
_atom_site_occupancy
_atom_site_symmetry_multiplicity
_atom_site_calc_flag
_atom_site_refinement_flags
_atom_site_disorder_assembly
_atom_site_disorder_group
Pb1 Pb 0.62601(3) 0.75045(3) 0.5000 0.03737(18) Uani 1 2 d S . .
Pb2 Pb 0.18194(3) 0.07122(2) 0.5000 0.03693(17) Uani 1 2 d S . .
Pb3 Pb 0.16628(3) 0.22622(2) 0.5000 0.03521(17) Uani 1 2 d S . .
Pb4 Pb 0.46878(3) 0.84670(2) 0.5000 0.03270(16) Uani 1 2 d S . .
Bi5 Bi 0.88623(2) 0.08499(2) 0.5000 0.01936(19) Uani 0.842(6) 2 d SP . .
In5 In 0.88623(2) 0.08499(2) 0.5000 0.01936(19) Uani 0.158(6) 2 d SP . .
Bi6 Bi 0.65455(2) 0.02314(2) 0.5000 0.01829(18) Uani 0.876(6) 2 d SP . .
In6 In 0.65455(2) 0.02314(2) 0.5000 0.01829(18) Uani 0.124(6) 2 d SP . .
Bi7 Bi 0.64474(3) 0.89132(2) 0.0000 0.0185(2) Uani 0.730(6) 2 d SP . .
In7 In 0.64474(3) 0.89132(2) 0.0000 0.0185(2) Uani 0.270(6) 2 d SP . .
Bi8 Bi 0.02250(3) 0.15755(2) 0.0000 0.0205(2) Uani 0.564(6) 2 d SP . .
In8 In 0.02250(3) 0.15755(2) 0.0000 0.0205(2) Uani 0.436(6) 2 d SP . .
Bi9 Bi 0.5000 0.0000 0.0000 0.0193(4) Uani 0.210(8) 4 d SP . .
In9 In 0.5000 0.0000 0.0000 0.0193(4) Uani 0.790(8) 4 d SP . .
Bi10 Bi 0.0000 0.0000 0.0000 0.0217(4) Uani 0.177(8) 4 d SP . .
In10 In 0.0000 0.0000 0.0000 0.0217(4) Uani 0.823(8) 4 d SP . .
In11 In 0.72741(5) 0.16019(4) 0.0000 0.0212(2) Uani 1 2 d S . .
Se1 Se 0.02561(6) 0.22354(5) 0.5000 0.0172(3) Uani 1 2 d S . .
Se2 Se 0.74808(6) 0.10476(5) 0.5000 0.0187(3) Uani 1 2 d S . .
Se3 Se 0.56141(6) 0.81514(5) 0.0000 0.0196(3) Uani 1 2 d S . .
Se4 Se 0.88008(7) 0.00943(6) 0.0000 0.0256(3) Uani 1 2 d S . .
Se5 Se 0.58177(7) 0.07209(5) 0.0000 0.0223(3) Uani 1 2 d S . .
Se6 Se 0.56309(6) 0.94788(5) 0.5000 0.0191(3) Uani 1 2 d S . .
Se7 Se 0.14636(7) 0.14421(5) 0.0000 0.0212(3) Uani 1 2 d S . .
Se8 Se 0.37988(6) 0.80139(5) 0.0000 0.0193(3) Uani 1 2 d S . .
Se9 Se 0.01331(6) 0.07188(5) 0.5000 0.0207(3) Uani 1 2 d S . .
Se10 Se 0.72519(7) 0.97569(6) 0.0000 0.0273(3) Uani 1 2 d S . .
Se11 Se 0.89581(8) 0.15850(5) 0.0000 0.0270(3) Uani 1 2 d S . .
Se12 Se 0.71074(6) 0.85128(5) 0.5000 0.0184(3) Uani 1 2 d S . .
Se13 Se 0.72665(6) 0.74593(5) 0.0000 0.0186(3) Uani 1 2 d S . .

loop_
_atom_site_aniso_label
_atom_site_aniso_U_11
_atom_site_aniso_U_22
_atom_site_aniso_U_33
_atom_site_aniso_U_23
_atom_site_aniso_U_13
_atom_site_aniso_U_12
Pb1 0.0477(4) 0.0414(4) 0.0231(3) 0.000 0.000 0.0162(3)
Pb2 0.0571(4) 0.0323(3) 0.0215(3) 0.000 0.000 0.0106(3)
Pb3 0.0492(4) 0.0249(3) 0.0315(3) 0.000 0.000 -0.0081(3)
Pb4 0.0320(3) 0.0418(4) 0.0243(3) 0.000 0.000 0.0072(3)
Bi5 0.0213(3) 0.0212(3) 0.0156(3) 0.000 0.000 0.0013(2)
In5 0.0213(3) 0.0212(3) 0.0156(3) 0.000 0.000 0.0013(2)
Bi6 0.0205(3) 0.0195(3) 0.0149(3) 0.000 0.000 0.0007(2)
In6 0.0205(3) 0.0195(3) 0.0149(3) 0.000 0.000 0.0007(2)
Bi7 0.0222(3) 0.0190(3) 0.0142(3) 0.000 0.000 0.0001(2)
In7 0.0222(3) 0.0190(3) 0.0142(3) 0.000 0.000 0.0001(2)
Bi8 0.0183(4) 0.0273(4) 0.0160(3) 0.000 0.000 -0.0016(3)
In8 0.0183(4) 0.0273(4) 0.0160(3) 0.000 0.000 -0.0016(3)
Bi9 0.0179(6) 0.0219(6) 0.0183(6) 0.000 0.000 -0.0032(4)
In9 0.0179(6) 0.0219(6) 0.0183(6) 0.000 0.000 -0.0032(4)
Bi10 0.0207(7) 0.0245(7) 0.0200(6) 0.000 0.000 0.0030(5)
In10 0.0207(7) 0.0245(7) 0.0200(6) 0.000 0.000 0.0030(5)
In11 0.0328(5) 0.0169(4) 0.0139(4) 0.000 0.000 0.0028(4)
Se1 0.0193(6) 0.0173(6) 0.0152(6) 0.000 0.000 -0.0007(5)
Se2 0.0252(7) 0.0188(6) 0.0121(6) 0.000 0.000 0.0007(5)
Se3 0.0167(6) 0.0296(7) 0.0127(6) 0.000 0.000 0.0045(5)
Se4 0.0272(7) 0.0280(8) 0.0218(7) 0.000 0.000 -0.0067(6)
Se5 0.0296(7) 0.0193(6) 0.0178(6) 0.000 0.000 0.0045(6)
Se6 0.0182(6) 0.0203(6) 0.0188(6) 0.000 0.000 -0.0001(5)
Se7 0.0340(8) 0.0175(7) 0.0122(6) 0.000 0.000 0.0042(5)
Se8 0.0184(6) 0.0199(6) 0.0196(6) 0.000 0.000 -0.0047(5)
Se9 0.0210(6) 0.0210(7) 0.0202(7) 0.000 0.000 0.0010(5)
Se10 0.0270(7) 0.0347(8) 0.0202(7) 0.000 0.000 0.0079(6)
Se11 0.0418(9) 0.0192(7) 0.0199(7) 0.000 0.000 0.0014(6)
Se12 0.0217(6) 0.0191(6) 0.0143(6) 0.000 0.000 0.0046(5)
Se13 0.0171(6) 0.0205(6) 0.0181(6) 0.000 0.000 0.0011(5)

loop_
_atom_type_symbol
_atom_type_description
_atom_type_scat_dispersion_real
_atom_type_scat_dispersion_imag
_atom_type_scat_source
Se Se -0.0929 2.2259 'International Tables Vol C Tables 4.2.6.8 and 6.1.1.4'
In In -0.7276 1.3100 'International Tables Vol C Tables 4.2.6.8 and 6.1.1.4'
Pb Pb -3.3944 10.1111 'International Tables Vol C Tables 4.2.6.8 and 6.1.1.4'
Bi Bi -4.1077 10.2566 'International Tables Vol C Tables 4.2.6.8 and 6.1.1.4'

loop_
_geom_angle_atom_site_label_1
_geom_angle_atom_site_label_2
_geom_angle_atom_site_label_3
_geom_angle
_geom_angle_site_symmetry_1
_geom_angle_site_symmetry_3
_geom_angle_publ_flag
Se13 Pb1 Se13 85.71(4) . 1_556 no
Se13 Pb1 Se3 145.10(4) . 1_556 ?
Se13 Pb1 Se3 84.62(3) 1_556 1_556 ?
Se13 Pb1 Se3 84.62(3) . . ?
Se13 Pb1 Se3 145.10(4) 1_556 . ?
Se3 Pb1 Se3 84.41(4) 1_556 . ?
Se7 Pb2 Se7 87.66(4) 1_556 . ?
Se7 Pb2 Se10 89.54(3) 1_556 5_666 ?
Se7 Pb2 Se10 152.98(5) . 5_666 ?
Se7 Pb2 Se10 152.98(5) 1_556 5_665 ?
Se7 Pb2 Se10 89.54(3) . 5_665 ?
Se10 Pb2 Se10 80.93(4) 5_666 5_665 ?
Se7 Pb2 Se12 75.38(4) 1_556 5_666 ?
Se7 Pb2 Se12 75.38(4) . 5_666 ?
Se10 Pb2 Se12 77.91(4) 5_666 5_666 ?
Se10 Pb2 Se12 77.91(4) 5_665 5_666 ?
Se7 Pb3 Se7 84.01(4) . 1_556 ?
Se7 Pb3 Se8 152.44(4) . 3_546 ?
Se7 Pb3 Se8 89.57(3) 1_556 3_546 ?
Se7 Pb3 Se8 89.57(3) . 3_545 ?
Se7 Pb3 Se8 152.44(4) 1_556 3_545 ?
Se8 Pb3 Se8 83.81(4) 3_546 3_545 ?
Se7 Pb3 Se1 80.80(4) . . ?
Se7 Pb3 Se1 80.80(4) 1_556 . ?
Se8 Pb3 Se1 71.71(3) 3_546 . ?
Se8 Pb3 Se1 71.71(3) 3_545 . ?
Se7 Pb3 Se13 134.80(4) . 5_666 ?
Se7 Pb3 Se13 81.32(3) 1_556 5_666 ?
Se8 Pb3 Se13 69.91(3) 3_546 5_666 ?
Se8 Pb3 Se13 120.69(4) 3_545 5_666 ?
Se1 Pb3 Se13 137.49(2) . 5_666 ?
Se7 Pb3 Se13 81.32(3) . 5_665 ?
Se7 Pb3 Se13 134.80(4) 1_556 5_665 ?
Se8 Pb3 Se13 120.69(4) 3_546 5_665 ?
Se8 Pb3 Se13 69.91(3) 3_545 5_665 ?
Se1 Pb3 Se13 137.49(2) . 5_665 ?
Se13 Pb3 Se13 79.46(4) 5_666 5_665 ?
Se3 Pb4 Se3 85.83(4) 1_556 . ?
Se3 Pb4 Se8 139.82(4) 1_556 . ?
Se3 Pb4 Se8 81.91(3) . . ?
Se3 Pb4 Se8 81.91(3) 1_556 1_556 ?
Se3 Pb4 Se8 139.82(4) . 1_556 ?
Se8 Pb4 Se8 83.26(4) . 1_556 ?
Se3 Pb4 Se5 89.70(3) 1_556 5_666 ?
Se3 Pb4 Se5 149.72(4) . 5_666 ?
Se8 Pb4 Se5 118.78(4) . 5_666 ?
Se8 Pb4 Se5 68.51(4) 1_556 5_666 ?
Se3 Pb4 Se5 149.72(4) 1_556 5_665 ?
Se3 Pb4 Se5 89.70(3) . 5_665 ?
Se8 Pb4 Se5 68.51(4) . 5_665 ?
Se8 Pb4 Se5 118.78(4) 1_556 5_665 ?
Se5 Pb4 Se5 79.29(4) 5_666 5_665 ?
Se9 Bi5 Se11 90.92(4) 1_655 1_556 ?
Se9 Bi5 Se11 90.92(4) 1_655 . ?
Se11 Bi5 Se11 91.03(5) 1_556 . ?
Se9 Bi5 Se4 87.48(4) 1_655 . ?
Se11 Bi5 Se4 178.28(5) 1_556 . ?
Se11 Bi5 Se4 89.64(3) . . ?
Se9 Bi5 Se4 87.48(4) 1_655 1_556 ?
Se11 Bi5 Se4 89.64(3) 1_556 1_556 ?
Se11 Bi5 Se4 178.28(5) . 1_556 ?
Se4 Bi5 Se4 89.65(5) . 1_556 ?
Se9 Bi5 Se2 177.21(4) 1_655 . ?
Se11 Bi5 Se2 87.12(4) 1_556 . ?
Se11 Bi5 Se2 87.12(4) . . ?
Se4 Bi5 Se2 94.49(4) . . ?
Se4 Bi5 Se2 94.49(4) 1_556 . ?
Se6 Bi6 Se10 93.16(4) 1_545 1_546 ?
Se6 Bi6 Se10 93.16(4) 1_545 1_545 ?
Se10 Bi6 Se10 90.93(5) 1_546 1_545 ?
Se6 Bi6 Se5 86.81(4) 1_545 1_556 ?
Se10 Bi6 Se5 89.94(3) 1_546 1_556 ?
Se10 Bi6 Se5 179.13(3) 1_545 1_556 ?
Se6 Bi6 Se5 86.81(4) 1_545 . ?
Se10 Bi6 Se5 179.13(3) 1_546 . ?
Se10 Bi6 Se5 89.94(3) 1_545 . ?
Se5 Bi6 Se5 89.19(4) 1_556 . ?
Se6 Bi6 Se2 178.31(4) 1_545 . ?
Se10 Bi6 Se2 88.02(4) 1_546 . ?
Se10 Bi6 Se2 88.02(4) 1_545 . ?
Se5 Bi6 Se2 91.99(4) 1_556 . ?
Se5 Bi6 Se2 91.99(4) . . ?
Se12 Bi7 Se12 97.06(5) 1_554 . ?
Se12 Bi7 Se3 92.87(4) 1_554 . ?
Se12 Bi7 Se3 92.87(4) . . ?
Se12 Bi7 Se10 89.68(4) 1_554 . ?
Se12 Bi7 Se10 89.68(4) . . ?
Se3 Bi7 Se10 176.15(5) . . ?
Se12 Bi7 Se6 90.45(3) 1_554 1_554 ?
Se12 Bi7 Se6 171.99(3) . 1_554 ?
Se3 Bi7 Se6 89.52(4) . 1_554 ?
Se10 Bi7 Se6 87.57(4) . 1_554 ?
Se12 Bi7 Se6 171.99(3) 1_554 . ?
Se12 Bi7 Se6 90.45(3) . . ?
Se3 Bi7 Se6 89.52(4) . . ?
Se10 Bi7 Se6 87.57(4) . . ?
Se6 Bi7 Se6 81.92(4) 1_554 . ?
Se1 Bi8 Se1 97.47(5) . 1_554 ?
Se1 Bi8 Se7 93.59(4) . . ?
Se1 Bi8 Se7 93.59(4) 1_554 . ?
Se1 Bi8 Se11 91.08(4) . 1_455 ?
Se1 Bi8 Se11 91.08(4) 1_554 1_455 ?
Se7 Bi8 Se11 172.91(5) . 1_455 ?
Se1 Bi8 Se9 172.21(3) . 1_554 ?
Se1 Bi8 Se9 90.04(3) 1_554 1_554 ?
Se7 Bi8 Se9 87.97(4) . 1_554 ?
Se11 Bi8 Se9 86.69(4) 1_455 1_554 ?
Se1 Bi8 Se9 90.04(3) . . ?
Se1 Bi8 Se9 172.21(3) 1_554 . ?
Se7 Bi8 Se9 87.97(4) . . ?
Se11 Bi8 Se9 86.69(4) 1_455 . ?
Se9 Bi8 Se9 82.39(4) 1_554 . ?
Se5 Bi9 Se5 180.00(6) . 5_655 ?
Se5 Bi9 Se6 87.66(4) . 5_666 ?
Se5 Bi9 Se6 92.34(4) 5_655 5_666 ?
Se5 Bi9 Se6 92.34(4) . 1_544 ?
Se5 Bi9 Se6 87.66(4) 5_655 1_544 ?
Se6 Bi9 Se6 180.00(6) 5_666 1_544 ?
Se5 Bi9 Se6 92.34(4) . 1_545 ?
Se5 Bi9 Se6 87.66(3) 5_655 1_545 ?
Se6 Bi9 Se6 88.06(4) 5_666 1_545 ?
Se6 Bi9 Se6 91.94(4) 1_544 1_545 ?
Se5 Bi9 Se6 87.66(4) . 5_665 ?
Se5 Bi9 Se6 92.34(3) 5_655 5_665 ?
Se6 Bi9 Se6 91.94(4) 5_666 5_665 ?
Se6 Bi9 Se6 88.06(4) 1_544 5_665 ?
Se6 Bi9 Se6 180.00(6) 1_545 5_665 ?
Se4 Bi10 Se4 180.00(7) 5_655 1_455 ?
Se4 Bi10 Se9 92.01(4) 5_655 5 ?
Se4 Bi10 Se9 87.99(4) 1_455 5 ?
Se4 Bi10 Se9 87.99(4) 5_655 . ?
Se4 Bi10 Se9 92.01(4) 1_455 . ?
Se9 Bi10 Se9 180.00(4) 5 . ?
Se4 Bi10 Se9 92.01(4) 5_655 5_556 ?
Se4 Bi10 Se9 87.99(4) 1_455 5_556 ?
Se9 Bi10 Se9 92.00(4) 5 5_556 ?
Se9 Bi10 Se9 88.00(4) . 5_556 ?
Se4 Bi10 Se9 87.99(4) 5_655 1_554 ?
Se4 Bi10 Se9 92.01(4) 1_455 1_554 ?
Se9 Bi10 Se9 88.00(4) 5 1_554 ?
Se9 Bi10 Se9 92.00(4) . 1_554 ?
Se9 Bi10 Se9 180.00(4) 5_556 1_554 ?
Se13 In11 Se8 89.34(5) 3_645 5_665 ?
Se13 In11 Se2 117.82(4) 3_645 1_554 ?
Se8 In11 Se2 113.42(4) 5_665 1_554 ?
Se13 In11 Se2 117.82(4) 3_645 . ?
Se8 In11 Se2 113.42(4) 5_665 . ?
Se2 In11 Se2 104.88(6) 1_554 . ?
Bi8 Se1 In8 97.47(5) . 1_556 ?
Bi8 Se1 Bi8 97.47(5) . 1_556 ?
Bi8 Se1 Pb3 92.33(3) . . ?
In8 Se1 Pb3 92.33(3) 1_556 . ?
Bi8 Se1 Pb3 92.33(3) 1_556 . ?
In11 Se2 In11 104.88(6) 1_556 . ?
In11 Se2 Bi6 108.09(4) 1_556 . ?
In11 Se2 Bi6 108.09(4) . . ?
In11 Se2 Bi5 105.95(4) 1_556 . ?
In11 Se2 Bi5 105.95(4) . . ?
Bi6 Se2 Bi5 122.59(5) . . ?
Bi7 Se3 Pb4 103.37(4) . 1_554 ?
Bi7 Se3 Pb4 103.37(4) . . ?
Pb4 Se3 Pb4 85.83(4) 1_554 . ?
Bi7 Se3 Pb1 97.29(4) . 1_554 ?
Pb4 Se3 Pb1 91.17(2) 1_554 1_554 ?
Pb4 Se3 Pb1 159.26(6) . 1_554 ?
Bi7 Se3 Pb1 97.29(4) . . ?
Pb4 Se3 Pb1 159.26(6) 1_554 . ?
Pb4 Se3 Pb1 91.17(2) . . ?
Pb1 Se3 Pb1 84.41(4) 1_554 . ?
In10 Se4 Bi5 91.30(4) 1_655 . ?
Bi10 Se4 Bi5 91.30(4) 1_655 . ?
In10 Se4 Bi5 91.30(4) 1_655 1_554 ?
Bi10 Se4 Bi5 91.30(4) 1_655 1_554 ?
Bi5 Se4 Bi5 89.65(5) . 1_554 ?
In10 Se4 In5 91.30(4) 1_655 1_554 ?
Bi10 Se4 In5 91.30(4) 1_655 1_554 ?
Bi5 Se4 In5 89.65(5) . 1_554 ?
Bi9 Se5 In6 91.78(4) . 1_554 ?
Bi9 Se5 Bi6 91.78(4) . 1_554 ?
Bi9 Se5 Bi6 91.78(4) . . ?
In6 Se5 Bi6 89.19(4) 1_554 . ?
Bi6 Se5 Bi6 89.19(4) 1_554 . ?
Bi9 Se5 Pb4 106.02(4) . 5_666 ?
In6 Se5 Pb4 161.94(6) 1_554 5_666 ?
Bi6 Se5 Pb4 161.94(6) 1_554 5_666 ?
Bi6 Se5 Pb4 93.146(19) . 5_666 ?
Bi9 Se5 Pb4 106.02(4) . 5_665 ?
In6 Se5 Pb4 93.146(19) 1_554 5_665 ?
Bi6 Se5 Pb4 93.146(19) 1_554 5_665 ?
Bi6 Se5 Pb4 161.94(6) . 5_665 ?
Pb4 Se5 Pb4 79.29(4) 5_666 5_665 ?
In9 Se6 In9 91.94(4) 1_566 1_565 ?
Bi9 Se6 In9 91.94(4) 1_566 1_565 ?
In9 Se6 Bi9 91.94(4) 1_566 1_565 ?
Bi9 Se6 Bi9 91.94(4) 1_566 1_565 ?
In9 Se6 In6 89.03(3) 1_566 1_565 ?
Bi9 Se6 In6 89.03(3) 1_566 1_565 ?
In9 Se6 In6 89.03(3) 1_565 1_565 ?
Bi9 Se6 In6 89.03(3) 1_565 1_565 ?
In9 Se6 Bi6 89.03(3) 1_566 1_565 ?
Bi9 Se6 Bi6 89.03(3) 1_566 1_565 ?
In9 Se6 Bi6 89.03(3) 1_565 1_565 ?
Bi9 Se6 Bi6 89.03(3) 1_565 1_565 ?
In9 Se6 Bi7 92.956(16) 1_566 1_556 ?
Bi9 Se6 Bi7 92.956(16) 1_566 1_556 ?
In9 Se6 Bi7 173.80(4) 1_565 1_556 ?
Bi9 Se6 Bi7 173.80(4) 1_565 1_556 ?
In6 Se6 Bi7 87.25(3) 1_565 1_556 ?
Bi6 Se6 Bi7 87.25(3) 1_565 1_556 ?
In9 Se6 Bi7 173.80(4) 1_566 . ?
Bi9 Se6 Bi7 173.80(4) 1_566 . ?
In9 Se6 Bi7 92.956(16) 1_565 . ?
Bi9 Se6 Bi7 92.956(16) 1_565 . ?
In6 Se6 Bi7 87.25(3) 1_565 . ?
Bi6 Se6 Bi7 87.25(3) 1_565 . ?
Bi7 Se6 Bi7 81.92(4) 1_556 . ?
Bi8 Se7 Pb2 110.50(4) . 1_554 ?
Bi8 Se7 Pb2 110.50(4) . . ?
Pb2 Se7 Pb2 87.66(4) 1_554 . ?
Bi8 Se7 Pb3 92.55(4) . . ?
Pb2 Se7 Pb3 156.29(6) 1_554 . ?
Pb2 Se7 Pb3 89.35(2) . . ?
Bi8 Se7 Pb3 92.55(4) . 1_554 ?
Pb2 Se7 Pb3 89.35(2) 1_554 1_554 ?
Pb2 Se7 Pb3 156.29(6) . 1_554 ?
Pb3 Se7 Pb3 84.01(4) . 1_554 ?
In11 Se8 Pb3 88.28(4) 5_665 3 ?
In11 Se8 Pb3 88.28(4) 5_665 3_556 ?
Pb3 Se8 Pb3 83.81(4) 3 3_556 ?
In11 Se8 Pb4 114.48(4) 5_665 . ?
Pb3 Se8 Pb4 156.74(5) 3 . ?
Pb3 Se8 Pb4 91.79(2) 3_556 . ?
In11 Se8 Pb4 114.48(4) 5_665 1_554 ?
Pb3 Se8 Pb4 91.79(2) 3 1_554 ?
Pb3 Se8 Pb4 156.74(5) 3_556 1_554 ?
Pb4 Se8 Pb4 83.26(4) . 1_554 ?
In5 Se9 Bi10 89.18(3) 1_455 . ?
Bi5 Se9 Bi10 89.18(3) 1_455 . ?
In5 Se9 In10 89.18(3) 1_455 1_556 ?
Bi5 Se9 In10 89.18(3) 1_455 1_556 ?
Bi10 Se9 In10 92.00(4) . 1_556 ?
In5 Se9 Bi10 89.18(3) 1_455 1_556 ?
Bi5 Se9 Bi10 89.18(3) 1_455 1_556 ?
Bi10 Se9 Bi10 92.00(4) . 1_556 ?
In5 Se9 Bi8 88.22(3) 1_455 1_556 ?
Bi5 Se9 Bi8 88.22(3) 1_455 1_556 ?
Bi10 Se9 Bi8 174.55(4) . 1_556 ?
In10 Se9 Bi8 92.750(18) 1_556 1_556 ?
Bi10 Se9 Bi8 92.750(18) 1_556 1_556 ?
In5 Se9 Bi8 88.22(3) 1_455 . ?
Bi5 Se9 Bi8 88.22(3) 1_455 . ?
Bi10 Se9 Bi8 92.750(18) . . ?
In10 Se9 Bi8 174.55(4) 1_556 . ?
Bi10 Se9 Bi8 174.55(4) 1_556 . ?
Bi8 Se9 Bi8 82.39(4) 1_556 . ?
In6 Se10 In6 90.93(5) 1_564 1_565 ?
Bi6 Se10 In6 90.93(5) 1_564 1_565 ?
In6 Se10 Bi6 90.93(5) 1_564 1_565 ?
Bi6 Se10 Bi6 90.93(5) 1_564 1_565 ?
In6 Se10 Bi7 91.65(4) 1_564 . ?
Bi6 Se10 Bi7 91.65(4) 1_564 . ?
In6 Se10 Bi7 91.65(4) 1_565 . ?
Bi6 Se10 Bi7 91.65(4) 1_565 . ?
In6 Se10 Pb2 172.45(5) 1_564 5_666 ?
Bi6 Se10 Pb2 172.45(5) 1_564 5_666 ?
In6 Se10 Pb2 93.794(18) 1_565 5_666 ?
Bi6 Se10 Pb2 93.794(18) 1_565 5_666 ?
Bi7 Se10 Pb2 94.09(4) . 5_666 ?
In6 Se10 Pb2 93.794(18) 1_564 5_665 ?
Bi6 Se10 Pb2 93.794(18) 1_564 5_665 ?
In6 Se10 Pb2 172.45(5) 1_565 5_665 ?
Bi6 Se10 Pb2 172.45(5) 1_565 5_665 ?
Bi7 Se10 Pb2 94.09(4) . 5_665 ?
Pb2 Se10 Pb2 80.93(4) 5_666 5_665 ?
In8 Se11 In5 93.81(4) 1_655 1_554 ?
Bi8 Se11 In5 93.81(4) 1_655 1_554 ?
In8 Se11 Bi5 93.81(4) 1_655 1_554 ?
Bi8 Se11 Bi5 93.81(4) 1_655 1_554 ?
In8 Se11 Bi5 93.81(4) 1_655 . ?
Bi8 Se11 Bi5 93.81(4) 1_655 . ?
In5 Se11 Bi5 91.03(5) 1_554 . ?
Bi5 Se11 Bi5 91.03(5) 1_554 . ?
Bi7 Se12 In7 97.06(5) . 1_556 ?
Bi7 Se12 Bi7 97.06(5) . 1_556 ?
Bi7 Se12 Pb2 97.31(4) . 5_666 ?
In7 Se12 Pb2 97.31(4) 1_556 5_666 ?
Bi7 Se12 Pb2 97.31(4) 1_556 5_666 ?
In11 Se13 Pb1 109.11(4) 3_655 1_554 ?
In11 Se13 Pb1 109.11(4) 3_655 . ?
Pb1 Se13 Pb1 85.71(4) 1_554 . ?
In11 Se13 Pb3 85.84(4) 3_655 5_666 ?
Pb1 Se13 Pb3 163.88(5) 1_554 5_666 ?
Pb1 Se13 Pb3 95.23(2) . 5_666 ?
In11 Se13 Pb3 85.84(4) 3_655 5_665 ?
Pb1 Se13 Pb3 95.23(2) 1_554 5_665 ?
Pb1 Se13 Pb3 163.88(5) . 5_665 ?
Pb3 Se13 Pb3 79.46(4) 5_666 5_665 ?

loop_
_geom_bond_atom_site_label_1
_geom_bond_atom_site_label_2
_geom_bond_distance
_geom_bond_site_symmetry_2
_geom_bond_publ_flag
Pb1 Se13 3.0340(11) . yes
Pb1 Se13 3.0340(11) 1_556 yes
Pb1 Se3 3.0719(11) 1_556 yes
Pb1 Se3 3.0719(11) . yes
Pb2 Se7 2.9799(12) 1_556 yes
Pb2 Se7 2.9799(12) . yes
Pb2 Se10 3.1799(13) 5_666 yes
Pb2 Se10 3.1799(13) 5_665 yes
Pb2 Se12 3.1815(16) 5_666 yes
Pb3 Se7 3.0836(12) . yes
Pb3 Se7 3.0836(12) 1_556 yes
Pb3 Se8 3.0896(12) 3_546 yes
Pb3 Se8 3.0896(12) 3_545 yes
Pb3 Se1 3.1047(16) . yes
Pb3 Se13 3.2284(12) 5_666 yes
Pb3 Se13 3.2284(12) 5_665 yes
Pb4 Se3 3.0306(11) 1_556 yes
Pb4 Se3 3.0305(11) . yes
Pb4 Se8 3.1063(11) . yes
Pb4 Se8 3.1063(11) 1_556 yes
Pb4 Se5 3.2345(12) 5_666 yes
Pb4 Se5 3.2345(12) 5_665 yes
Bi5 Se9 2.8269(15) 1_655 yes
Bi5 Se11 2.8925(12) 1_556 yes
Bi5 Se11 2.8925(12) . yes
Bi5 Se4 2.9273(12) . yes
Bi5 Se4 2.9273(12) 1_556 yes
Bi5 Se2 3.0962(15) . yes
Bi6 Se6 2.8864(15) 1_545 yes
Bi6 Se10 2.8950(11) 1_546 yes
Bi6 Se10 2.8950(11) 1_545 yes
Bi6 Se5 2.9392(11) 1_556 yes
Bi6 Se5 2.9392(11) . yes
Bi6 Se2 3.0443(15) . yes
Bi7 Se12 2.7540(10) 1_554 yes
Bi7 Se12 2.7540(10) . yes
Bi7 Se3 2.7829(16) . yes
Bi7 Se10 2.9159(18) . yes
Bi7 Se6 3.1481(11) 1_554 yes
Bi7 Se6 3.1481(11) . yes
Bi8 Se1 2.7453(10) . yes
Bi8 Se1 2.7453(10) 1_554 yes
Bi8 Se7 2.7573(17) . yes
Bi8 Se11 2.7955(19) 1_455 yes
Bi8 Se9 3.1333(13) 1_554 yes
Bi8 Se9 3.1333(13) . yes
Bi9 Se5 2.6763(15) . yes
Bi9 Se5 2.6763(15) 5_655 yes
Bi9 Se6 2.8702(10) 5_666 yes
Bi9 Se6 2.8702(10) 1_544 yes
Bi9 Se6 2.8702(10) 1_545 yes
Bi9 Se6 2.8702(10) 5_665 yes
Bi10 Se4 2.6585(16) 5_655 yes
Bi10 Se4 2.6585(16) 1_455 yes
Bi10 Se9 2.8688(10) 5 yes
Bi10 Se9 2.8688(10) . yes
Bi10 Se9 2.8688(10) 5_556 yes
Bi10 Se9 2.8688(10) 1_554 yes
In11 Se13 2.5602(17) 3_645 yes
In11 Se8 2.5911(17) 5_665 yes
In11 Se2 2.6032(11) 1_554 yes
In11 Se2 2.6032(11) . yes
Se1 In8 2.7453(10) 1_556 no
Se1 Bi8 2.7453(10) 1_556 no
Se2 In11 2.6032(11) 1_556 no
Se3 Pb4 3.0305(11) 1_554 no
Se3 Pb1 3.0719(11) 1_554 no
Se4 In10 2.6585(16) 1_655 no
Se4 Bi10 2.6585(16) 1_655 no
Se4 Bi5 2.9273(12) 1_554 no
Se4 In5 2.9273(12) 1_554 no
Se5 In6 2.9392(11) 1_554 no
Se5 Bi6 2.9392(11) 1_554 no
Se5 Pb4 3.2345(12) 5_666 no
Se5 Pb4 3.2345(12) 5_665 no
Se6 In9 2.8702(10) 1_566 no
Se6 Bi9 2.8702(10) 1_566 no
Se6 In9 2.8702(10) 1_565 no
Se6 Bi9 2.8702(10) 1_565 no
Se6 In6 2.8864(15) 1_565 no
Se6 Bi6 2.8864(15) 1_565 no
Se6 Bi7 3.1480(11) 1_556 no
Se7 Pb2 2.9799(12) 1_554 no
Se7 Pb3 3.0836(12) 1_554 no
Se8 In11 2.5911(17) 5_665 no
Se8 Pb3 3.0896(12) 3 no
Se8 Pb3 3.0896(12) 3_556 no
Se8 Pb4 3.1063(11) 1_554 no
Se9 In5 2.8269(15) 1_455 no
Se9 Bi5 2.8269(15) 1_455 no
Se9 In10 2.8688(10) 1_556 no
Se9 Bi10 2.8688(10) 1_556 no
Se9 Bi8 3.1333(13) 1_556 no
Se10 In6 2.8950(11) 1_564 no
Se10 Bi6 2.8950(11) 1_564 no
Se10 In6 2.8950(11) 1_565 no
Se10 Bi6 2.8950(11) 1_565 no
Se10 Pb2 3.1799(13) 5_666 no
Se10 Pb2 3.1799(13) 5_665 no
Se11 In8 2.7955(19) 1_655 no
Se11 Bi8 2.7955(19) 1_655 no
Se11 In5 2.8925(12) 1_554 no
Se11 Bi5 2.8925(12) 1_554 no
Se12 In7 2.7540(10) 1_556 no
Se12 Bi7 2.7540(10) 1_556 no
Se12 Pb2 3.1815(16) 5_666 no
Se13 In11 2.5602(17) 3_655 no
Se13 Pb1 3.0340(11) 1_554 no
Se13 Pb3 3.2284(12) 5_666 no
Se13 Pb3 3.2284(12) 5_665 no
